data_7062602
loop_
_publ_author_name
'Kumar M, Naveen'
'Lyngkhoi, Deikrisha Lyngdoh'
'Gaikwad, Sudhakar'
'Samanta, Debabrata'
'Khatua, Snehadrinarayan'
'Pramanik, Susnata'

_publ_section_title
;
 The effect of substituents on the aggregation-induced emission of
 9,10-phenanthraquinone-hydrazones
;
_journal_issue 32
_journal_name_full 'New Journal of Chemistry'
_journal_page_first 15066
_journal_page_last 15075
_journal_paper_doi 10.1039/D3NJ02198J
_journal_volume 47
_journal_year 2023
_chemical_formula_sum 'C21 H16 N2 O2'
_chemical_formula_weight 328.36
_space_group_crystal_system orthorhombic
_space_group_IT_number 33
_space_group_name_Hall 'P 2c -2n'
_space_group_name_H-M_alt 'P n a 21'
_atom_sites_solution_hydrogens geom
_audit_creation_method SHELXL-2018/3
_audit_update_record
;
2023-07-08 deposited with the CCDC.	2023-07-17 downloaded from the CCDC.
;
_cell_angle_alpha 90
_cell_angle_beta 90
_cell_angle_gamma 90
_cell_formula_units_Z 4
_cell_length_a 24.6783(9)
_cell_length_b 12.9905(4)
_cell_length_c 5.0465(2)
_cell_measurement_reflns_used 3115
_cell_measurement_temperature 273(2)
_cell_measurement_theta_max 28.193
_cell_measurement_theta_min 2.233
_cell_volume 1617.82(10)
_computing_cell_refinement 'Bruker SAINT'
_computing_data_collection 'Bruker APEX3'
_computing_data_reduction 'Bruker SAINT'
_computing_molecular_graphics 'Ortep for Windows (Farrugia, 2012)'
_computing_structure_refinement 'SHELXL-2018/3 (Sheldrick, 2018)'
_computing_structure_solution 'SHELXT 2018/2 (Sheldrick, 2018)'
_diffrn_ambient_temperature 273(2)
_diffrn_measured_fraction_theta_full 0.999
_diffrn_measured_fraction_theta_max 0.999
_diffrn_measurement_device_type 'Bruker D8 VENTURE Photon III detector'
_diffrn_measurement_method '\f and \w scans'
_diffrn_radiation_type MoK\a
_diffrn_radiation_wavelength 0.71073
_diffrn_reflns_av_R_equivalents 0.0514
_diffrn_reflns_av_unetI/netI 0.0407
_diffrn_reflns_Laue_measured_fraction_full 0.999
_diffrn_reflns_Laue_measured_fraction_max 0.999
_diffrn_reflns_limit_h_max 29
_diffrn_reflns_limit_h_min -29
_diffrn_reflns_limit_k_max 14
_diffrn_reflns_limit_k_min -15
_diffrn_reflns_limit_l_max 6
_diffrn_reflns_limit_l_min -6
_diffrn_reflns_number 15092
_diffrn_reflns_point_group_measured_fraction_full 0.999
_diffrn_reflns_point_group_measured_fraction_max 0.999
_diffrn_reflns_theta_full 24.997
_diffrn_reflns_theta_max 24.997
_diffrn_reflns_theta_min 2.276
_diffrn_source 'I\^A?S DIAMOND microfocus Mo tube'
_exptl_absorpt_coefficient_mu 0.088
_exptl_absorpt_correction_T_max 0.997
_exptl_absorpt_correction_T_min 0.983
_exptl_absorpt_correction_type multi-scan
_exptl_absorpt_process_details 'Bruker, SADABS'
_exptl_crystal_colour red
_exptl_crystal_density_diffrn 1.348
_exptl_crystal_description needle
_exptl_crystal_F_000 688
_exptl_crystal_size_max 0.200
_exptl_crystal_size_mid 0.040
_exptl_crystal_size_min 0.030
_refine_diff_density_max 0.124
_refine_diff_density_min -0.115
_refine_diff_density_rms 0.029
_refine_ls_abs_structure_details
;
 Flack x determined using 809 quotients [(I+)-(I-)]/[(I+)+(I-)]
 (Parsons, Flack and Wagner, Acta Cryst. B69 (2013) 249-259).
;
_refine_ls_abs_structure_Flack -0.6(10)
_refine_ls_extinction_method none
_refine_ls_goodness_of_fit_ref 1.107
_refine_ls_hydrogen_treatment constr
_refine_ls_matrix_type full
_refine_ls_number_parameters 227
_refine_ls_number_reflns 2836
_refine_ls_number_restraints 1
_refine_ls_restrained_S_all 1.106
_refine_ls_R_factor_all 0.0620
_refine_ls_R_factor_gt 0.0485
_refine_ls_shift/su_max 0.000
_refine_ls_shift/su_mean 0.000
_refine_ls_structure_factor_coef Fsqd
_refine_ls_weighting_details 'w=1/[\s^2^(Fo^2^)+(0.0426P)^2^+0.3054P] where P=(Fo^2^+2Fc^2^)/3'
_refine_ls_weighting_scheme calc
_refine_ls_wR_factor_gt 0.1070
_refine_ls_wR_factor_ref 0.1128
_reflns_Friedel_coverage 0.777
_reflns_Friedel_fraction_full 0.999
_reflns_Friedel_fraction_max 0.999
_reflns_number_gt 2330
_reflns_number_total 2836
_reflns_threshold_expression 'I > 2\s(I)'
_cod_data_source_file d3nj02198j2.cif
_cod_data_source_block compound4
_cod_depositor_comments 'Adding full bibliography for 7062600--7062602.cif.'
_cod_database_code 7062602
_shelx_shelxl_version_number 2018/3
_shelx_space_group_comment
;
The symmetry employed for this shelxl refinement is uniquely defined
by the following loop, which should always be used as a source of
symmetry information in preference to the above space-group names.
They are only intended as comments.
;
_shelx_estimated_absorpt_t_min 0.983
_shelx_estimated_absorpt_t_max 0.997

loop_
_space_group_symop_operation_xyz
'x, y, z'
'-x, -y, z+1/2'
'-x+1/2, y+1/2, z+1/2'
'x+1/2, -y+1/2, z'

loop_
_atom_site_label
_atom_site_type_symbol
_atom_site_fract_x
_atom_site_fract_y
_atom_site_fract_z
_atom_site_U_iso_or_equiv
_atom_site_adp_type
_atom_site_occupancy
_atom_site_site_symmetry_order
_atom_site_calc_flag
_atom_site_refinement_flags_posn
_atom_site_refinement_flags_adp
_atom_site_refinement_flags_occupancy
_atom_site_disorder_assembly
_atom_site_disorder_group
C1 C 0.85266(13) 0.6029(2) -0.0169(8) 0.0453(8) Uani 1 1 d . . . . .
C2 C 0.80906(15) 0.5966(3) -0.1851(8) 0.0516(9) Uani 1 1 d . . . . .
H2 H 0.783482 0.649132 -0.186095 0.062 Uiso 1 1 calc R U . . .
C3 C 0.80256(14) 0.5136(3) -0.3524(9) 0.0511(9) Uani 1 1 d . . . . .
H3 H 0.772527 0.509930 -0.463290 0.061 Uiso 1 1 calc R U . . .
C4 C 0.84044(15) 0.4368(3) -0.3547(8) 0.0502(9) Uani 1 1 d . . . . .
C5 C 0.88501(16) 0.4435(3) -0.1896(9) 0.0631(11) Uani 1 1 d . . . . .
H5 H 0.911078 0.391806 -0.192703 0.076 Uiso 1 1 calc R U . . .
C6 C 0.89120(15) 0.5260(3) -0.0202(9) 0.0586(10) Uani 1 1 d . . . . .
H6 H 0.921167 0.529753 0.091078 0.070 Uiso 1 1 calc R U . . .
C7 C 0.79168(17) 0.3403(3) -0.6749(11) 0.0747(13) Uani 1 1 d . . . . .
H7A H 0.790607 0.396930 -0.796841 0.112 Uiso 1 1 calc R U . . .
H7B H 0.759338 0.340267 -0.569147 0.112 Uiso 1 1 calc R U . . .
H7C H 0.794024 0.276821 -0.771769 0.112 Uiso 1 1 calc R U . . .
C9 C 0.85492(13) 0.8556(3) 0.4896(8) 0.0498(8) Uani 1 1 d . . . . .
C10 C 0.86152(14) 0.9427(3) 0.6728(8) 0.0485(8) Uani 1 1 d . . . . .
C11 C 0.82282(16) 1.0216(3) 0.6683(9) 0.0594(10) Uani 1 1 d . . . . .
H11 H 0.793994 1.017945 0.549968 0.071 Uiso 1 1 calc R U . . .
C12 C 0.82692(17) 1.1043(3) 0.8363(10) 0.0670(11) Uani 1 1 d . . . . .
H12 H 0.801360 1.156816 0.831252 0.080 Uiso 1 1 calc R U . . .
C13 C 0.86977(17) 1.1082(3) 1.0138(10) 0.0664(11) Uani 1 1 d . . . . .
H13 H 0.872526 1.163248 1.131051 0.080 Uiso 1 1 calc R U . . .
C14 C 0.90793(16) 1.0323(3) 1.0182(9) 0.0608(10) Uani 1 1 d . . . . .
H14 H 0.936398 1.037083 1.138268 0.073 Uiso 1 1 calc R U . . .
C15 C 0.90565(14) 0.9469(3) 0.8473(7) 0.0463(8) Uani 1 1 d . . . . .
C16 C 0.94700(13) 0.8655(3) 0.8473(7) 0.0448(8) Uani 1 1 d . . . . .
C17 C 0.99152(15) 0.8669(3) 1.0197(8) 0.0573(10) Uani 1 1 d . . . . .
H17 H 0.994539 0.920104 1.142163 0.069 Uiso 1 1 calc R U . . .
C18 C 1.03071(16) 0.7923(3) 1.0131(9) 0.0618(10) Uani 1 1 d . . . . .
H18 H 1.060199 0.795738 1.127514 0.074 Uiso 1 1 calc R U . . .
C19 C 1.02615(16) 0.7118(3) 0.8352(10) 0.0648(10) Uani 1 1 d . . . . .
H19 H 1.052274 0.660183 0.831820 0.078 Uiso 1 1 calc R U . . .
C20 C 0.98281(15) 0.7080(3) 0.6629(9) 0.0583(10) Uani 1 1 d . . . . .
H20 H 0.980171 0.653900 0.542946 0.070 Uiso 1 1 calc R U . . .
C21 C 0.94292(14) 0.7839(3) 0.6655(8) 0.0455(8) Uani 1 1 d . . . . .
C22 C 0.89659(13) 0.7779(2) 0.4835(8) 0.0445(8) Uani 1 1 d . . . . .
N1 N 0.89593(11) 0.6969(2) 0.3206(7) 0.0462(7) Uani 1 1 d . . . . .
N2 N 0.85586(11) 0.6876(2) 0.1540(7) 0.0498(7) Uani 1 1 d . . . . .
H2A H 0.831071 0.734129 0.148968 0.060 Uiso 1 1 calc R U . . .
O1 O 0.81348(11) 0.8499(2) 0.3445(6) 0.0685(8) Uani 1 1 d . . . . .
O2 O 0.83775(11) 0.35027(19) -0.5071(7) 0.0682(8) Uani 1 1 d . . . . .

loop_
_atom_site_aniso_label
_atom_site_aniso_U_11
_atom_site_aniso_U_22
_atom_site_aniso_U_33
_atom_site_aniso_U_23
_atom_site_aniso_U_13
_atom_site_aniso_U_12
C1 0.044(2) 0.0502(19) 0.0419(19) -0.0039(19) 0.0001(19) -0.0058(15)
C2 0.048(2) 0.050(2) 0.058(2) -0.007(2) -0.006(2) 0.0062(16)
C3 0.046(2) 0.055(2) 0.052(2) -0.009(2) -0.006(2) -0.0003(16)
C4 0.056(2) 0.0470(19) 0.047(2) -0.011(2) 0.007(2) -0.0043(16)
C5 0.059(2) 0.064(2) 0.066(3) -0.011(2) -0.003(2) 0.016(2)
C6 0.051(2) 0.065(2) 0.059(2) -0.010(2) -0.009(2) 0.0084(18)
C7 0.065(3) 0.072(3) 0.087(3) -0.033(3) 0.010(3) -0.013(2)
C9 0.043(2) 0.062(2) 0.0450(19) -0.001(2) 0.000(2) -0.0050(16)
C10 0.0466(19) 0.056(2) 0.0431(19) -0.003(2) 0.008(2) -0.0073(17)
C11 0.056(2) 0.063(2) 0.058(2) -0.009(2) 0.001(2) -0.0011(19)
C12 0.063(3) 0.063(2) 0.075(3) -0.014(2) 0.010(3) 0.004(2)
C13 0.064(3) 0.069(2) 0.066(3) -0.022(3) 0.012(3) -0.012(2)
C14 0.056(2) 0.071(2) 0.056(2) -0.014(2) 0.003(2) -0.014(2)
C15 0.048(2) 0.056(2) 0.0353(17) -0.0021(19) 0.0063(18) -0.0180(17)
C16 0.047(2) 0.0509(19) 0.0366(18) 0.0043(18) 0.0017(18) -0.0139(16)
C17 0.061(2) 0.072(2) 0.040(2) 0.002(2) -0.007(2) -0.018(2)
C18 0.055(2) 0.075(3) 0.055(2) 0.007(3) -0.018(2) -0.010(2)
C19 0.053(2) 0.077(3) 0.065(2) 0.005(3) -0.013(2) 0.004(2)
C20 0.056(2) 0.062(2) 0.056(2) -0.003(2) -0.005(2) 0.0007(19)
C21 0.0431(19) 0.0550(19) 0.0385(17) 0.0040(19) 0.0044(19) -0.0089(16)
C22 0.047(2) 0.0472(18) 0.0398(18) 0.0008(19) 0.0039(18) -0.0074(15)
N1 0.0456(17) 0.0527(17) 0.0403(16) -0.0001(16) -0.0018(16) -0.0069(13)
N2 0.0468(17) 0.0515(16) 0.0509(16) -0.0056(16) -0.0048(17) -0.0009(13)
O1 0.0563(16) 0.0738(18) 0.0753(18) -0.0216(18) -0.0241(18) 0.0096(14)
O2 0.0711(19) 0.0599(16) 0.0736(17) -0.0249(17) 0.000(2) 0.0039(14)

loop_
_atom_type_symbol
_atom_type_description
_atom_type_scat_dispersion_real
_atom_type_scat_dispersion_imag
_atom_type_scat_source
C C 0.0033 0.0016 'International Tables Vol C Tables 4.2.6.8 and 6.1.1.4'
H H 0.0000 0.0000 'International Tables Vol C Tables 4.2.6.8 and 6.1.1.4'
N N 0.0061 0.0033 'International Tables Vol C Tables 4.2.6.8 and 6.1.1.4'
O O 0.0106 0.0060 'International Tables Vol C Tables 4.2.6.8 and 6.1.1.4'

loop_
_geom_angle_atom_site_label_1
_geom_angle_atom_site_label_2
_geom_angle_atom_site_label_3
_geom_angle
_geom_angle_site_symmetry_1
_geom_angle_site_symmetry_3
_geom_angle_publ_flag
C2 C1 C6 119.3(3) . . ?
C2 C1 N2 118.1(3) . . ?
C6 C1 N2 122.5(3) . . ?
C1 C2 C3 121.1(3) . . ?
C1 C2 H2 119.4 . . ?
C3 C2 H2 119.4 . . ?
C4 C3 C2 119.8(3) . . ?
C4 C3 H3 120.1 . . ?
C2 C3 H3 120.1 . . ?
O2 C4 C3 125.0(3) . . ?
O2 C4 C5 115.5(3) . . ?
C3 C4 C5 119.5(3) . . ?
C6 C5 C4 120.7(3) . . ?
C6 C5 H5 119.7 . . ?
C4 C5 H5 119.7 . . ?
C1 C6 C5 119.6(4) . . ?
C1 C6 H6 120.2 . . ?
C5 C6 H6 120.2 . . ?
O2 C7 H7A 109.5 . . ?
O2 C7 H7B 109.5 . . ?
H7A C7 H7B 109.5 . . ?
O2 C7 H7C 109.5 . . ?
H7A C7 H7C 109.5 . . ?
H7B C7 H7C 109.5 . . ?
O1 C9 C22 121.7(3) . . ?
O1 C9 C10 120.0(3) . . ?
C22 C9 C10 118.2(3) . . ?
C15 C10 C11 120.7(4) . . ?
C15 C10 C9 120.7(3) . . ?
C11 C10 C9 118.5(4) . . ?
C12 C11 C10 120.8(4) . . ?
C12 C11 H11 119.6 . . ?
C10 C11 H11 119.6 . . ?
C11 C12 C13 119.0(4) . . ?
C11 C12 H12 120.5 . . ?
C13 C12 H12 120.5 . . ?
C14 C13 C12 120.6(4) . . ?
C14 C13 H13 119.7 . . ?
C12 C13 H13 119.7 . . ?
C13 C14 C15 122.2(4) . . ?
C13 C14 H14 118.9 . . ?
C15 C14 H14 118.9 . . ?
C10 C15 C14 116.6(3) . . ?
C10 C15 C16 120.7(3) . . ?
C14 C15 C16 122.7(3) . . ?
C17 C16 C21 118.1(3) . . ?
C17 C16 C15 122.3(3) . . ?
C21 C16 C15 119.5(3) . . ?
C18 C17 C16 121.9(4) . . ?
C18 C17 H17 119.0 . . ?
C16 C17 H17 119.0 . . ?
C17 C18 C19 119.6(4) . . ?
C17 C18 H18 120.2 . . ?
C19 C18 H18 120.2 . . ?
C20 C19 C18 119.9(4) . . ?
C20 C19 H19 120.0 . . ?
C18 C19 H19 120.0 . . ?
C19 C20 C21 121.1(4) . . ?
C19 C20 H20 119.4 . . ?
C21 C20 H20 119.4 . . ?
C20 C21 C16 119.3(3) . . ?
C20 C21 C22 120.5(3) . . ?
C16 C21 C22 120.2(3) . . ?
N1 C22 C9 123.8(3) . . ?
N1 C22 C21 115.8(3) . . ?
C9 C22 C21 120.4(3) . . ?
N2 N1 C22 118.6(3) . . ?
N1 N2 C1 120.8(3) . . ?
N1 N2 H2A 119.6 . . ?
C1 N2 H2A 119.6 . . ?
C4 O2 C7 116.7(3) . . ?

loop_
_geom_bond_atom_site_label_1
_geom_bond_atom_site_label_2
_geom_bond_distance
_geom_bond_site_symmetry_2
_geom_bond_publ_flag
C1 C2 1.373(5) . ?
C1 C6 1.379(5) . ?
C1 N2 1.401(4) . ?
C2 C3 1.378(5) . ?
C2 H2 0.9300 . ?
C3 C4 1.367(5) . ?
C3 H3 0.9300 . ?
C4 O2 1.363(4) . ?
C4 C5 1.383(5) . ?
C5 C6 1.379(5) . ?
C5 H5 0.9300 . ?
C6 H6 0.9300 . ?
C7 O2 1.424(5) . ?
C7 H7A 0.9600 . ?
C7 H7B 0.9600 . ?
C7 H7C 0.9600 . ?
C9 O1 1.260(4) . ?
C9 C22 1.441(5) . ?
C9 C10 1.470(5) . ?
C10 C15 1.402(5) . ?
C10 C11 1.402(5) . ?
C11 C12 1.371(6) . ?
C11 H11 0.9300 . ?
C12 C13 1.387(6) . ?
C12 H12 0.9300 . ?
C13 C14 1.364(5) . ?
C13 H13 0.9300 . ?
C14 C15 1.406(5) . ?
C14 H14 0.9300 . ?
C15 C16 1.470(5) . ?
C16 C17 1.402(5) . ?
C16 C21 1.405(5) . ?
C17 C18 1.370(5) . ?
C17 H17 0.9300 . ?
C18 C19 1.383(6) . ?
C18 H18 0.9300 . ?
C19 C20 1.379(6) . ?
C19 H19 0.9300 . ?
C20 C21 1.393(5) . ?
C20 H20 0.9300 . ?
C21 C22 1.469(5) . ?
C22 N1 1.335(4) . ?
N1 N2 1.304(4) . ?
N2 H2A 0.8600 . ?

loop_
_geom_torsion_atom_site_label_1
_geom_torsion_atom_site_label_2
_geom_torsion_atom_site_label_3
_geom_torsion_atom_site_label_4
_geom_torsion
_geom_torsion_site_symmetry_1
_geom_torsion_site_symmetry_2
_geom_torsion_site_symmetry_3
_geom_torsion_site_symmetry_4
_geom_torsion_publ_flag
C6 C1 C2 C3 1.5(6) . . . . ?
N2 C1 C2 C3 -178.0(3) . . . . ?
C1 C2 C3 C4 -1.0(6) . . . . ?
C2 C3 C4 O2 178.5(4) . . . . ?
C2 C3 C4 C5 -0.2(6) . . . . ?
O2 C4 C5 C6 -178.0(4) . . . . ?
C3 C4 C5 C6 0.9(6) . . . . ?
C2 C1 C6 C5 -0.8(6) . . . . ?
N2 C1 C6 C5 178.6(4) . . . . ?
C4 C5 C6 C1 -0.4(6) . . . . ?
O1 C9 C10 C15 176.0(4) . . . . ?
C22 C9 C10 C15 -3.6(5) . . . . ?
O1 C9 C10 C11 -4.2(6) . . . . ?
C22 C9 C10 C11 176.2(4) . . . . ?
C15 C10 C11 C12 -0.7(6) . . . . ?
C9 C10 C11 C12 179.6(4) . . . . ?
C10 C11 C12 C13 -0.7(7) . . . . ?
C11 C12 C13 C14 1.3(7) . . . . ?
C12 C13 C14 C15 -0.5(7) . . . . ?
C11 C10 C15 C14 1.4(5) . . . . ?
C9 C10 C15 C14 -178.8(3) . . . . ?
C11 C10 C15 C16 -178.4(4) . . . . ?
C9 C10 C15 C16 1.3(5) . . . . ?
C13 C14 C15 C10 -0.9(6) . . . . ?
C13 C14 C15 C16 179.0(4) . . . . ?
C10 C15 C16 C17 -179.7(3) . . . . ?
C14 C15 C16 C17 0.5(5) . . . . ?
C10 C15 C16 C21 1.7(5) . . . . ?
C14 C15 C16 C21 -178.2(3) . . . . ?
C21 C16 C17 C18 0.6(5) . . . . ?
C15 C16 C17 C18 -178.0(4) . . . . ?
C16 C17 C18 C19 -1.2(6) . . . . ?
C17 C18 C19 C20 1.1(6) . . . . ?
C18 C19 C20 C21 -0.5(6) . . . . ?
C19 C20 C21 C16 -0.1(6) . . . . ?
C19 C20 C21 C22 -179.1(4) . . . . ?
C17 C16 C21 C20 0.0(5) . . . . ?
C15 C16 C21 C20 178.7(3) . . . . ?
C17 C16 C21 C22 179.0(3) . . . . ?
C15 C16 C21 C22 -2.3(5) . . . . ?
O1 C9 C22 N1 2.4(6) . . . . ?
C10 C9 C22 N1 -178.0(3) . . . . ?
O1 C9 C22 C21 -176.7(4) . . . . ?
C10 C9 C22 C21 2.9(5) . . . . ?
C20 C21 C22 N1 -0.2(5) . . . . ?
C16 C21 C22 N1 -179.1(3) . . . . ?
C20 C21 C22 C9 178.9(4) . . . . ?
C16 C21 C22 C9 0.0(5) . . . . ?
C9 C22 N1 N2 1.1(5) . . . . ?
C21 C22 N1 N2 -179.8(3) . . . . ?
C22 N1 N2 C1 -178.6(3) . . . . ?
C2 C1 N2 N1 179.0(3) . . . . ?
C6 C1 N2 N1 -0.4(5) . . . . ?
C3 C4 O2 C7 -0.1(6) . . . . ?
C5 C4 O2 C7 178.7(4) . . . . ?
